data_2108689
loop_
_publ_author_name
'Korlyukov, Alexander A.'
'Vologzhanina, Anna V.'
'Trzybinski, Damian'
'Malinska, Maura'
'Wozniak, Krzysztof'

_publ_section_title
;
 Charge density analysis of abiraterone acetate
;
_journal_coeditor_code PX5030SUP1
_journal_issue 6
_journal_name_full 'Acta Crystallographica Section B'
_journal_page_first
;
;
_journal_paper_doi 10.1107/S2052520620013244
_journal_volume 76
_journal_year 2020
_chemical_absolute_configuration ad
_chemical_formula_moiety 'C26 H33 N O2'
_chemical_formula_sum 'C26 H33 N O2'
_chemical_formula_weight 391.53
_space_group_crystal_system orthorhombic
_space_group_IT_number 19
_space_group_name_Hall 'P 2ac 2ab'
_space_group_name_H-M_alt 'P 21 21 21'
_atom_sites_solution_hydrogens geom
_atom_sites_solution_primary dual
_audit_creation_date 2018-02-05
_audit_creation_method
;
Olex2 1.2
(compiled 2017.08.10 svn.r3458 for OlexSys, GUI svn.r5381)
;
_cell_angle_alpha 90
_cell_angle_beta 90
_cell_angle_gamma 90
_cell_formula_units_Z 4
_cell_length_a 7.43130(10)
_cell_length_b 9.63830(10)
_cell_length_c 29.8978(3)
_cell_measurement_reflns_used 60830
_cell_measurement_temperature 100.00(10)
_cell_measurement_theta_max 45.2380
_cell_measurement_theta_min 2.2070
_cell_volume 2141.43(4)
_computing_cell_refinement 'CrysAlisPro 1.171.38.43c (Rigaku OD, 2015)'
_computing_data_collection 'CrysAlisPro 1.171.38.43c (Rigaku OD, 2015)'
_computing_data_reduction 'CrysAlisPro 1.171.38.43c (Rigaku OD, 2015)'
_computing_molecular_graphics 'Olex2 (Dolomanov et al., 2009)'
_computing_publication_material 'Olex2 (Dolomanov et al., 2009)'
_computing_structure_refinement 'ShelXL (Sheldrick, 2015)'
_computing_structure_solution 'ShelXT (Sheldrick, 2015)'
_diffrn_ambient_environment N~2~
_diffrn_ambient_temperature 100.00(10)
_diffrn_detector 'CCD plate'
_diffrn_detector_area_resol_mean 8.0013
_diffrn_detector_type Eos
_diffrn_measured_fraction_theta_full 0.999
_diffrn_measured_fraction_theta_max 0.996
_diffrn_measurement_details
;
List of Runs (angles in degrees, time in seconds):

  # Type    Start    End  Width  t~exp~   \w     \q     \k     \f   Frames
--------------------------------------------------------------------------
  1  \w    -24.00  70.00   1.00   10.00    --   -0.16  57.00 -30.00   94
  2  \w    -71.00  24.00   1.00   10.00    --   -0.16 -57.00  60.00   95
  3  \w    -71.00  24.00   1.00   10.00    --   -0.16 -57.00 150.00   95
  4  \w    -24.00  70.00   1.00   10.00    --   -0.16  57.00-120.00   94
  5  \w    -24.00  70.00   1.00   10.00    --   -0.16  57.00 150.00   94
  6  \w    -33.00  72.00   1.00   10.00    --   -0.16  77.00-150.00  105
  7  \w    -62.00  -7.00   1.00   10.00    --   -0.16 130.00 179.00   55
  8  \w    -20.00  45.00   1.00   10.00    --   -0.16 -99.00 -60.00   65
  9  \w    -24.00  70.00   1.00   10.00    --   -0.16  57.00 -90.00   94
 10  \w     26.00 131.00   1.00   37.50    --   58.99  77.00  90.00  105
 11  \w     26.00 131.00   1.00   37.50    --   58.99  77.00  30.00  105
 12  \w     26.00 131.00   1.00   37.50    --   58.99  77.00 120.00  105
 13  \w     73.00 131.00   1.00   37.50    --   58.99 125.00 -30.00   58
 14  \w     26.00 131.00   1.00   37.50    --   58.99  77.00-180.00  105
 15  \w     26.00 131.00   1.00   37.50    --   58.99  77.00 -30.00  105
 16  \w     26.00 131.00   1.00   37.50    --   58.99  77.00 -90.00  105
 17  \w     73.00 131.00   1.00   37.50    --   58.99 125.00  60.00   58
 18  \w     26.00 131.00   1.00   37.50    --   58.99  77.00-150.00  105
 19  \w     26.00 131.00   1.00   37.50    --   58.99  77.00 150.00  105
 20  \w     26.00 131.00   1.00   37.50    --   58.99  77.00  60.00  105
 21  \w     26.00 131.00   1.00   37.50    --   58.99  77.00   0.00  105
 22  \w    -15.00 101.00   1.00   37.50    --   58.99 -94.00-180.00  116
 23  \w    -13.00  92.00   1.00   37.50    --   58.99 -77.00  30.00  105
 24  \w     26.00 131.00   1.00   37.50    --   58.99  77.00-120.00  105
 25  \w    -13.00  92.00   1.00   37.50    --   58.99 -77.00-120.00  105
 26  \w    -14.00  86.00   1.00   37.50    --   58.99 -45.00  60.00  100
 27  \w    -15.00 101.00   1.00   37.50    --   58.99 -94.00 120.00  116
 28  \w     73.00 131.00   1.00   37.50    --   58.99 125.00  90.00   58
 29  \w    -15.00 101.00   1.00   37.50    --   58.99 -94.00 -30.00  116
 30  \w     26.00 131.00   1.00   37.50    --   58.99  77.00 -60.00  105
 31  \w   -132.00 -26.00   1.00   37.50    --  -59.30 -77.00 -60.00  106
 32  \w   -119.00  -2.00   1.00   37.50    --  -59.30 125.00 -60.00  117
 33  \w   -132.00 -26.00   1.00   37.50    --  -59.30 -77.00 -30.00  106
 34  \w   -132.00 -26.00   1.00   37.50    --  -59.30 -77.00 -90.00  106
 35  \w   -132.00 -26.00   1.00   37.50    --  -59.30 -77.00-150.00  106
 36  \w   -132.00 -26.00   1.00   37.50    --  -59.30 -77.00-120.00  106
 37  \w   -132.00 -26.00   1.00   37.50    --  -59.30 -77.00  -9.17  106
 38  \w   -132.00 -57.00   1.00   37.50    --  -59.30 -77.00 142.81   75
;
_diffrn_measurement_device 'four-circle diffractometer'
_diffrn_measurement_device_type 'SuperNova, Single source at offset, Eos'
_diffrn_measurement_method '\w scans'
_diffrn_orient_matrix_type 'CrysAlisPro convention (1999,Acta A55,543-557)'
_diffrn_orient_matrix_UB_11 0.0556390000
_diffrn_orient_matrix_UB_12 -0.0086151000
_diffrn_orient_matrix_UB_13 -0.0190782000
_diffrn_orient_matrix_UB_21 0.0742308000
_diffrn_orient_matrix_UB_22 -0.0151327000
_diffrn_orient_matrix_UB_23 0.0140816000
_diffrn_orient_matrix_UB_31 -0.0224145000
_diffrn_orient_matrix_UB_32 -0.0715066000
_diffrn_orient_matrix_UB_33 -0.0006803000
_diffrn_radiation_monochromator mirror
_diffrn_radiation_probe x-ray
_diffrn_radiation_type MoK\a
_diffrn_radiation_wavelength 0.71073
_diffrn_reflns_av_R_equivalents 0.0855
_diffrn_reflns_av_unetI/netI 0.0304
_diffrn_reflns_Laue_measured_fraction_full 0.999
_diffrn_reflns_Laue_measured_fraction_max 0.996
_diffrn_reflns_limit_h_max 14
_diffrn_reflns_limit_h_min -14
_diffrn_reflns_limit_k_max 19
_diffrn_reflns_limit_k_min -19
_diffrn_reflns_limit_l_max 60
_diffrn_reflns_limit_l_min -59
_diffrn_reflns_number 285469
_diffrn_reflns_point_group_measured_fraction_full 0.999
_diffrn_reflns_point_group_measured_fraction_max 0.996
_diffrn_reflns_theta_full 25.242
_diffrn_reflns_theta_max 45.586
_diffrn_reflns_theta_min 2.220
_diffrn_source 'micro-focus sealed X-ray tube'
_diffrn_source_type 'SuperNova (Mo) X-ray Source'
_exptl_absorpt_coefficient_mu 0.075
_exptl_absorpt_correction_T_max 1.00000
_exptl_absorpt_correction_T_min 0.22269
_exptl_absorpt_correction_type multi-scan
_exptl_absorpt_process_details
;
CrysAlisPro 1.171.38.43c (Rigaku Oxford Diffraction, 2015)
Empirical absorption correction using spherical harmonics,
 implemented in SCALE3 ABSPACK scaling algorithm.
;
_exptl_crystal_colour colourless
_exptl_crystal_colour_primary colourless
_exptl_crystal_density_diffrn 1.214
_exptl_crystal_description plate
_exptl_crystal_F_000 848
_exptl_crystal_size_max 0.4
_exptl_crystal_size_mid 0.4
_exptl_crystal_size_min 0.03
_refine_diff_density_max 0.555
_refine_diff_density_min -0.253
_refine_diff_density_rms 0.061
_refine_ls_abs_structure_details
;
 Flack x determined using 6959 quotients [(I+)-(I-)]/[(I+)+(I-)]
 (Parsons, Flack and Wagner, Acta Cryst. B69 (2013) 249-259).
;
_refine_ls_abs_structure_Flack 0.3(2)
_refine_ls_extinction_method none
_refine_ls_goodness_of_fit_ref 1.067
_refine_ls_hydrogen_treatment constr
_refine_ls_matrix_type full
_refine_ls_number_parameters 265
_refine_ls_number_reflns 18132
_refine_ls_number_restraints 0
_refine_ls_restrained_S_all 1.067
_refine_ls_R_factor_all 0.0598
_refine_ls_R_factor_gt 0.0555
_refine_ls_shift/su_max 0.001
_refine_ls_shift/su_mean 0.000
_refine_ls_structure_factor_coef Fsqd
_refine_ls_weighting_details 'w=1/[\s^2^(Fo^2^)+(0.0560P)^2^+0.3780P] where P=(Fo^2^+2Fc^2^)/3'
_refine_ls_weighting_scheme calc
_refine_ls_wR_factor_gt 0.1246
_refine_ls_wR_factor_ref 0.1268
_reflns_Friedel_coverage 0.820
_reflns_Friedel_fraction_full 1.000
_reflns_Friedel_fraction_max 0.995
_reflns_number_gt 17035
_reflns_number_total 18132
_reflns_threshold_expression 'I > 2\s(I)'
_cod_data_source_file px5030sup1.cif
_cod_data_source_block 1_2017_09_10_dt_abi_n
_cod_database_code 2108689
_shelxl_version_number 2014/6
_chemical_oxdiff_formula 'C26 H33 N O2'
_chemical_oxdiff_usercomment 'colourless plate, 100 K'
_shelx_space_group_comment
;
The symmetry employed for this shelxl refinement is uniquely defined
by the following loop, which should always be used as a source of
symmetry information in preference to the above space-group names.
They are only intended as comments.
;
_reflns_odcompleteness_completeness 99.96
_reflns_odcompleteness_iscentric 1
_reflns_odcompleteness_theta 45.18
_olex2_refinement_description
;
1. Fixed Uiso
 At 1.2 times of:
  All C(H) groups, All C(H,H) groups
 At 1.5 times of:
  All C(H,H,H) groups
2.a Ternary CH refined with riding coordinates:
 C9(H9), C13(H13), C14(H14), C21(H21)
2.b Secondary CH2 refined with riding coordinates:
 C8(H8A,H8B), C11(H11A,H11B), C12(H12A,H12B), C15(H15A,H15B), C19(H19A,H19B),
 C20(H20A,H20B), C22(H22A,H22B)
2.c Aromatic/amide H refined with riding coordinates:
 C1(H1), C2(H2), C3(H3), C5(H5), C7(H7), C16(H16)
2.d Idealised Me refined as rotating group:
 C24(H24A,H24B,H24C), C25(H25A,H25B,H25C), C26(H26A,H26B,H26C)
;
_olex2_submission_special_instructions 'No special instructions were received'
_oxdiff_exptl_absorpt_empirical_details
;
Empirical correction (ABSPACK) includes:
- Absorption correction using spherical harmonics
- Frame scaling
;
_oxdiff_exptl_absorpt_empirical_full_max 2.215
_oxdiff_exptl_absorpt_empirical_full_min 0.397

loop_
_space_group_symop_operation_xyz
'x, y, z'
'-x+1/2, -y, z+1/2'
'-x, y+1/2, -z+1/2'
'x+1/2, -y+1/2, -z'

loop_
_atom_site_label
_atom_site_type_symbol
_atom_site_fract_x
_atom_site_fract_y
_atom_site_fract_z
_atom_site_U_iso_or_equiv
_atom_site_adp_type
_atom_site_occupancy
_atom_site_site_symmetry_order
_atom_site_calc_flag
_atom_site_refinement_flags_posn
_atom_site_refinement_flags_adp
_atom_site_refinement_flags_occupancy
_atom_site_disorder_assembly
_atom_site_disorder_group
O1 O 0.55247(13) 0.40579(9) 0.55311(3) 0.02104(14) Uani 1 1 d . . . . .
O2 O 0.5929(2) 0.18223(13) 0.53406(4) 0.0428(3) Uani 1 1 d . . . . .
N1 N 1.14117(14) 0.24152(13) 0.93919(3) 0.02357(18) Uani 1 1 d . . . . .
C1 C 1.07875(18) 0.14461(14) 0.96715(4) 0.02345(19) Uani 1 1 d . . . . .
H1 H 1.1631 0.0929 0.9842 0.028 Uiso 1 1 calc R . . . .
C2 C 0.89710(17) 0.11554(12) 0.97255(3) 0.02139(18) Uani 1 1 d . . . . .
H2 H 0.8585 0.0472 0.9933 0.026 Uiso 1 1 calc R . . . .
C3 C 0.77308(15) 0.18826(11) 0.94700(3) 0.01716(15) Uani 1 1 d . . . . .
H3 H 0.6481 0.1699 0.9500 0.021 Uiso 1 1 calc R . . . .
C4 C 0.83321(12) 0.28887(10) 0.91673(3) 0.01412(12) Uani 1 1 d . . . . .
C5 C 1.01956(14) 0.31130(12) 0.91515(3) 0.01883(16) Uani 1 1 d . . . . .
H5 H 1.0626 0.3813 0.8955 0.023 Uiso 1 1 calc R . . . .
C6 C 0.70708(12) 0.36277(10) 0.88720(3) 0.01362(12) Uani 1 1 d . . . . .
C7 C 0.53286(13) 0.38871(12) 0.89641(3) 0.01767(15) Uani 1 1 d . . . . .
H7 H 0.4770 0.3688 0.9243 0.021 Uiso 1 1 calc R . . . .
C8 C 0.43722(13) 0.45339(11) 0.85691(3) 0.01751(15) Uani 1 1 d . . . . .
H8A H 0.4286 0.5555 0.8599 0.021 Uiso 1 1 calc R . . . .
H8B H 0.3154 0.4139 0.8527 0.021 Uiso 1 1 calc R . . . .
C9 C 0.56526(11) 0.41102(9) 0.81890(3) 0.01183(11) Uani 1 1 d . . . . .
H9 H 0.5432 0.3096 0.8146 0.014 Uiso 1 1 calc R . . . .
C10 C 0.75370(11) 0.41941(9) 0.84062(3) 0.01131(11) Uani 1 1 d . . . . .
C11 C 0.87988(11) 0.33312(10) 0.81139(3) 0.01312(12) Uani 1 1 d . . . . .
H11A H 0.8431 0.2345 0.8125 0.016 Uiso 1 1 calc R . . . .
H11B H 1.0041 0.3400 0.8231 0.016 Uiso 1 1 calc R . . . .
C12 C 0.87574(11) 0.38384(11) 0.76272(3) 0.01418(13) Uani 1 1 d . . . . .
H12A H 0.9501 0.3206 0.7443 0.017 Uiso 1 1 calc R . . . .
H12B H 0.9314 0.4771 0.7613 0.017 Uiso 1 1 calc R . . . .
C13 C 0.68565(10) 0.39195(8) 0.74213(3) 0.01055(10) Uani 1 1 d . . . . .
H13 H 0.6399 0.2944 0.7410 0.013 Uiso 1 1 calc R . . . .
C14 C 0.55297(10) 0.47300(8) 0.77217(3) 0.01131(11) Uani 1 1 d . . . . .
H14 H 0.5880 0.5731 0.7731 0.014 Uiso 1 1 calc R . . . .
C15 C 0.36187(11) 0.45884(10) 0.75359(3) 0.01481(13) Uani 1 1 d . . . . .
H15A H 0.3112 0.3688 0.7634 0.018 Uiso 1 1 calc R . . . .
H15B H 0.2860 0.5333 0.7664 0.018 Uiso 1 1 calc R . . . .
C16 C 0.35312(11) 0.46681(10) 0.70362(3) 0.01547(13) Uani 1 1 d . . . . .
H16 H 0.2375 0.4751 0.6903 0.019 Uiso 1 1 calc R . . . .
C17 C 0.49529(11) 0.46317(9) 0.67623(3) 0.01303(12) Uani 1 1 d . . . . .
C18 C 0.68769(11) 0.44440(8) 0.69308(3) 0.01074(10) Uani 1 1 d . . . . .
C19 C 0.78076(13) 0.33326(10) 0.66375(3) 0.01515(13) Uani 1 1 d . . . . .
H19A H 0.9100 0.3298 0.6717 0.018 Uiso 1 1 calc R . . . .
H19B H 0.7281 0.2415 0.6708 0.018 Uiso 1 1 calc R . . . .
C20 C 0.76400(14) 0.35856(12) 0.61345(3) 0.01843(15) Uani 1 1 d . . . . .
H20A H 0.8267 0.4457 0.6054 0.022 Uiso 1 1 calc R . . . .
H20B H 0.8218 0.2815 0.5969 0.022 Uiso 1 1 calc R . . . .
C21 C 0.56729(15) 0.36866(10) 0.60019(3) 0.01690(14) Uani 1 1 d . . . . .
H21 H 0.5064 0.2777 0.6056 0.020 Uiso 1 1 calc R . . . .
C22 C 0.47210(14) 0.48201(11) 0.62635(3) 0.01737(15) Uani 1 1 d . . . . .
H22A H 0.5211 0.5734 0.6174 0.021 Uiso 1 1 calc R . . . .
H22B H 0.3423 0.4808 0.6189 0.021 Uiso 1 1 calc R . . . .
C23 C 0.5725(2) 0.30187(14) 0.52345(4) 0.0265(2) Uani 1 1 d . . . . .
C24 C 0.5691(3) 0.3545(2) 0.47632(4) 0.0373(3) Uani 1 1 d . . . . .
H24A H 0.4625 0.4129 0.4720 0.056 Uiso 1 1 calc GR . . . .
H24B H 0.5647 0.2758 0.4556 0.056 Uiso 1 1 calc GR . . . .
H24C H 0.6778 0.4093 0.4706 0.056 Uiso 1 1 calc GR . . . .
C25 C 0.82234(14) 0.57013(10) 0.84540(3) 0.01693(14) Uani 1 1 d . . . . .
H25A H 0.7351 0.6246 0.8626 0.025 Uiso 1 1 calc GR . . . .
H25B H 0.8371 0.6113 0.8157 0.025 Uiso 1 1 calc GR . . . .
H25C H 0.9384 0.5700 0.8610 0.025 Uiso 1 1 calc GR . . . .
C26 C 0.78878(13) 0.58305(10) 0.68842(3) 0.01631(13) Uani 1 1 d . . . . .
H26A H 0.7455 0.6482 0.7112 0.024 Uiso 1 1 calc GR . . . .
H26B H 0.7672 0.6218 0.6586 0.024 Uiso 1 1 calc GR . . . .
H26C H 0.9180 0.5674 0.6925 0.024 Uiso 1 1 calc GR . . . .

loop_
_atom_site_aniso_label
_atom_site_aniso_U_11
_atom_site_aniso_U_22
_atom_site_aniso_U_33
_atom_site_aniso_U_23
_atom_site_aniso_U_13
_atom_site_aniso_U_12
O1 0.0285(4) 0.0209(3) 0.0137(3) 0.0011(2) -0.0055(2) -0.0020(3)
O2 0.0772(10) 0.0250(5) 0.0261(4) -0.0082(4) -0.0032(5) -0.0018(6)
N1 0.0189(3) 0.0345(5) 0.0173(3) 0.0015(3) -0.0026(3) 0.0036(3)
C1 0.0280(5) 0.0273(5) 0.0150(3) 0.0006(3) -0.0048(3) 0.0063(4)
C2 0.0320(5) 0.0191(4) 0.0130(3) 0.0015(3) -0.0033(3) -0.0005(4)
C3 0.0226(4) 0.0173(4) 0.0116(3) 0.0000(2) -0.0004(3) -0.0033(3)
C4 0.0157(3) 0.0158(3) 0.0108(3) -0.0008(2) 0.0008(2) -0.0003(2)
C5 0.0153(3) 0.0260(5) 0.0152(3) 0.0025(3) 0.0003(3) -0.0002(3)
C6 0.0139(3) 0.0146(3) 0.0123(3) 0.0000(2) 0.0018(2) -0.0003(2)
C7 0.0151(3) 0.0227(4) 0.0151(3) 0.0006(3) 0.0047(2) 0.0011(3)
C8 0.0125(3) 0.0217(4) 0.0183(3) 0.0004(3) 0.0044(3) 0.0038(3)
C9 0.0095(2) 0.0115(3) 0.0145(3) 0.0008(2) 0.0022(2) 0.0005(2)
C10 0.0105(2) 0.0110(3) 0.0124(3) -0.0003(2) 0.0017(2) 0.0000(2)
C11 0.0107(2) 0.0155(3) 0.0131(3) 0.0002(2) 0.0005(2) 0.0032(2)
C12 0.0092(2) 0.0203(4) 0.0130(3) 0.0003(2) 0.0006(2) 0.0024(2)
C13 0.0090(2) 0.0095(2) 0.0132(3) 0.00049(19) 0.00020(19) 0.00064(19)
C14 0.0090(2) 0.0098(3) 0.0151(3) 0.0008(2) 0.0011(2) 0.0008(2)
C15 0.0094(2) 0.0163(3) 0.0187(3) 0.0026(3) 0.0003(2) 0.0011(2)
C16 0.0105(3) 0.0160(3) 0.0199(3) 0.0023(3) -0.0025(2) 0.0015(2)
C17 0.0125(3) 0.0111(3) 0.0155(3) 0.0017(2) -0.0026(2) 0.0009(2)
C18 0.0106(2) 0.0088(2) 0.0128(3) 0.00072(19) -0.0003(2) 0.00000(19)
C19 0.0174(3) 0.0146(3) 0.0134(3) -0.0012(2) -0.0010(2) 0.0048(3)
C20 0.0207(4) 0.0215(4) 0.0131(3) -0.0004(3) -0.0006(3) 0.0034(3)
C21 0.0218(4) 0.0149(3) 0.0140(3) 0.0014(2) -0.0036(3) -0.0006(3)
C22 0.0183(3) 0.0173(4) 0.0165(3) 0.0026(3) -0.0041(3) 0.0027(3)
C23 0.0345(6) 0.0279(5) 0.0170(4) -0.0046(3) -0.0050(4) -0.0052(5)
C24 0.0495(9) 0.0467(9) 0.0157(4) -0.0020(5) -0.0076(5) -0.0079(7)
C25 0.0185(3) 0.0130(3) 0.0194(3) -0.0009(3) 0.0003(3) -0.0032(3)
C26 0.0175(3) 0.0126(3) 0.0189(3) 0.0028(3) -0.0002(3) -0.0046(3)

loop_
_atom_type_symbol
_atom_type_description
_atom_type_scat_dispersion_real
_atom_type_scat_dispersion_imag
_atom_type_scat_source
C C 0.0033 0.0016 'International Tables Vol C Tables 4.2.6.8 and 6.1.1.4'
H H 0.0000 0.0000 'International Tables Vol C Tables 4.2.6.8 and 6.1.1.4'
N N 0.0061 0.0033 'International Tables Vol C Tables 4.2.6.8 and 6.1.1.4'
O O 0.0106 0.0060 'International Tables Vol C Tables 4.2.6.8 and 6.1.1.4'

loop_
_geom_angle_atom_site_label_1
_geom_angle_atom_site_label_2
_geom_angle_atom_site_label_3
_geom_angle
_geom_angle_site_symmetry_1
_geom_angle_site_symmetry_3
_geom_angle_publ_flag
C23 O1 C21 116.45(9) . . ?
C5 N1 C1 116.96(11) . . ?
N1 C1 H1 118.3 . . ?
N1 C1 C2 123.46(10) . . ?
C2 C1 H1 118.3 . . ?
C1 C2 H2 120.7 . . ?
C3 C2 C1 118.69(10) . . ?
C3 C2 H2 120.7 . . ?
C2 C3 H3 120.2 . . ?
C2 C3 C4 119.60(10) . . ?
C4 C3 H3 120.2 . . ?
C3 C4 C5 116.36(9) . . ?
C3 C4 C6 121.33(9) . . ?
C5 C4 C6 122.28(9) . . ?
N1 C5 C4 124.89(10) . . ?
N1 C5 H5 117.6 . . ?
C4 C5 H5 117.6 . . ?
C4 C6 C10 124.93(8) . . ?
C7 C6 C4 125.41(8) . . ?
C7 C6 C10 109.64(8) . . ?
C6 C7 H7 124.2 . . ?
C6 C7 C8 111.63(8) . . ?
C8 C7 H7 124.2 . . ?
C7 C8 H8A 111.7 . . ?
C7 C8 H8B 111.7 . . ?
C7 C8 C9 100.18(7) . . ?
H8A C8 H8B 109.5 . . ?
C9 C8 H8A 111.7 . . ?
C9 C8 H8B 111.7 . . ?
C8 C9 H9 104.7 . . ?
C8 C9 C10 103.67(7) . . ?
C10 C9 H9 104.7 . . ?
C14 C9 C8 122.49(7) . . ?
C14 C9 H9 104.7 . . ?
C14 C9 C10 114.79(6) . . ?
C6 C10 C9 99.09(6) . . ?
C6 C10 C25 108.94(7) . . ?
C9 C10 C25 112.76(7) . . ?
C11 C10 C6 117.63(7) . . ?
C11 C10 C9 106.70(7) . . ?
C11 C10 C25 111.21(7) . . ?
C10 C11 H11A 109.5 . . ?
C10 C11 H11B 109.5 . . ?
C10 C11 C12 110.88(7) . . ?
H11A C11 H11B 108.1 . . ?
C12 C11 H11A 109.5 . . ?
C12 C11 H11B 109.5 . . ?
C11 C12 H12A 108.7 . . ?
C11 C12 H12B 108.7 . . ?
C11 C12 C13 114.37(7) . . ?
H12A C12 H12B 107.6 . . ?
C13 C12 H12A 108.7 . . ?
C13 C12 H12B 108.7 . . ?
C12 C13 H13 106.1 . . ?
C12 C13 C14 112.20(7) . . ?
C12 C13 C18 112.63(6) . . ?
C14 C13 H13 106.1 . . ?
C14 C13 C18 113.00(6) . . ?
C18 C13 H13 106.1 . . ?
C9 C14 C13 107.26(6) . . ?
C9 C14 H14 109.7 . . ?
C9 C14 C15 110.71(7) . . ?
C13 C14 H14 109.7 . . ?
C15 C14 C13 109.63(7) . . ?
C15 C14 H14 109.7 . . ?
C14 C15 H15A 108.9 . . ?
C14 C15 H15B 108.9 . . ?
H15A C15 H15B 107.7 . . ?
C16 C15 C14 113.43(7) . . ?
C16 C15 H15A 108.9 . . ?
C16 C15 H15B 108.9 . . ?
C15 C16 H16 117.4 . . ?
C17 C16 C15 125.12(8) . . ?
C17 C16 H16 117.4 . . ?
C16 C17 C18 122.76(8) . . ?
C16 C17 C22 120.71(8) . . ?
C22 C17 C18 116.51(8) . . ?
C17 C18 C13 109.96(6) . . ?
C17 C18 C19 108.28(7) . . ?
C17 C18 C26 108.93(7) . . ?
C19 C18 C13 108.32(6) . . ?
C26 C18 C13 111.91(7) . . ?
C26 C18 C19 109.37(7) . . ?
C18 C19 H19A 108.7 . . ?
C18 C19 H19B 108.7 . . ?
H19A C19 H19B 107.6 . . ?
C20 C19 C18 114.24(8) . . ?
C20 C19 H19A 108.7 . . ?
C20 C19 H19B 108.7 . . ?
C19 C20 H20A 109.6 . . ?
C19 C20 H20B 109.6 . . ?
H20A C20 H20B 108.1 . . ?
C21 C20 C19 110.23(8) . . ?
C21 C20 H20A 109.6 . . ?
C21 C20 H20B 109.6 . . ?
O1 C21 C20 109.94(8) . . ?
O1 C21 H21 109.7 . . ?
O1 C21 C22 106.60(8) . . ?
C20 C21 H21 109.7 . . ?
C20 C21 C22 111.12(8) . . ?
C22 C21 H21 109.7 . . ?
C17 C22 C21 111.62(8) . . ?
C17 C22 H22A 109.3 . . ?
C17 C22 H22B 109.3 . . ?
C21 C22 H22A 109.3 . . ?
C21 C22 H22B 109.3 . . ?
H22A C22 H22B 108.0 . . ?
O1 C23 C24 111.46(13) . . ?
O2 C23 O1 123.54(12) . . ?
O2 C23 C24 125.00(13) . . ?
C23 C24 H24A 109.5 . . ?
C23 C24 H24B 109.5 . . ?
C23 C24 H24C 109.5 . . ?
H24A C24 H24B 109.5 . . ?
H24A C24 H24C 109.5 . . ?
H24B C24 H24C 109.5 . . ?
C10 C25 H25A 109.5 . . ?
C10 C25 H25B 109.5 . . ?
C10 C25 H25C 109.5 . . ?
H25A C25 H25B 109.5 . . ?
H25A C25 H25C 109.5 . . ?
H25B C25 H25C 109.5 . . ?
C18 C26 H26A 109.5 . . ?
C18 C26 H26B 109.5 . . ?
C18 C26 H26C 109.5 . . ?
H26A C26 H26B 109.5 . . ?
H26A C26 H26C 109.5 . . ?
H26B C26 H26C 109.5 . . ?

loop_
_geom_bond_atom_site_label_1
_geom_bond_atom_site_label_2
_geom_bond_distance
_geom_bond_site_symmetry_2
_geom_bond_publ_flag
O1 C21 1.4566(12) . ?
O1 C23 1.3459(15) . ?
O2 C23 1.2054(19) . ?
N1 C1 1.3365(18) . ?
N1 C5 1.3363(15) . ?
C1 H1 0.9500 . ?
C1 C2 1.3880(19) . ?
C2 H2 0.9500 . ?
C2 C3 1.3873(16) . ?
C3 H3 0.9500 . ?
C3 C4 1.3996(13) . ?
C4 C5 1.4024(14) . ?
C4 C6 1.4716(13) . ?
C5 H5 0.9500 . ?
C6 C7 1.3470(13) . ?
C6 C10 1.5354(12) . ?
C7 H7 0.9500 . ?
C7 C8 1.5126(15) . ?
C8 H8A 0.9900 . ?
C8 H8B 0.9900 . ?
C8 C9 1.5374(12) . ?
C9 H9 1.0000 . ?
C9 C10 1.5456(12) . ?
C9 C14 1.5224(12) . ?
C10 C11 1.5279(11) . ?
C10 C25 1.5463(13) . ?
C11 H11A 0.9900 . ?
C11 H11B 0.9900 . ?
C11 C12 1.5355(12) . ?
C12 H12A 0.9900 . ?
C12 H12B 0.9900 . ?
C12 C13 1.5429(11) . ?
C13 H13 1.0000 . ?
C13 C14 1.5456(11) . ?
C13 C18 1.5514(11) . ?
C14 H14 1.0000 . ?
C14 C15 1.5310(12) . ?
C15 H15A 0.9900 . ?
C15 H15B 0.9900 . ?
C15 C16 1.4976(13) . ?
C16 H16 0.9500 . ?
C16 C17 1.3371(13) . ?
C17 C18 1.5267(11) . ?
C17 C22 1.5123(13) . ?
C18 C19 1.5475(12) . ?
C18 C26 1.5393(12) . ?
C19 H19A 0.9900 . ?
C19 H19B 0.9900 . ?
C19 C20 1.5284(13) . ?
C20 H20A 0.9900 . ?
C20 H20B 0.9900 . ?
C20 C21 1.5177(15) . ?
C21 H21 1.0000 . ?
C21 C22 1.5185(15) . ?
C22 H22A 0.9900 . ?
C22 H22B 0.9900 . ?
C23 C24 1.4980(18) . ?
C24 H24A 0.9800 . ?
C24 H24B 0.9800 . ?
C24 H24C 0.9800 . ?
C25 H25A 0.9800 . ?
C25 H25B 0.9800 . ?
C25 H25C 0.9800 . ?
C26 H26A 0.9800 . ?
C26 H26B 0.9800 . ?
C26 H26C 0.9800 . ?
